data_7213255
loop_
_publ_author_name
'O&#x2019;Hagan, David'
'Bilton, Clair'
'Howard, Judith A. K.'
'Knight, Lee'
'Tozer, David J.'

_publ_contact_author 'Dr. David O'Hagan'
_publ_section_title
;
 The preferred conformation of N-\b-fluoroethylamides. Observation of the
 fluorine amide gauche effect
;
_journal_issue 4
_journal_name_full 'Journal of the Chemical Society, Perkin Transactions 2'
_journal_page_first 605
_journal_paper_doi 10.1039/b000205o
_journal_year 2000
_chemical_formula_sum 'C9 H8 F N3 O5'
_chemical_formula_weight 257.18
_chemical_name_systematic
;
 ?
;
_space_group_IT_number 14
_symmetry_cell_setting monoclinic
_symmetry_space_group_name_Hall '-P 2yn'
_symmetry_space_group_name_H-M 'P 1 21/n 1'
_atom_sites_solution_hydrogens difmap
_atom_sites_solution_primary direct
_atom_sites_solution_secondary difmap
_audit_creation_method SHELXL-97
_cell_angle_alpha 90.00
_cell_angle_beta 93.60(3)
_cell_angle_gamma 90.00
_cell_formula_units_Z 4
_cell_length_a 10.114(2)
_cell_length_b 4.824(1)
_cell_length_c 20.996(4)
_cell_measurement_reflns_used 996
_cell_measurement_temperature 150
_cell_measurement_theta_max 28.44
_cell_measurement_theta_min 10.13
_cell_volume 1022.4(4)
_computing_cell_refinement 'Bruker SAINT'
_computing_data_collection 'Bruker SMART'
_computing_data_reduction 'Bruker SAINT'
_computing_molecular_graphics 'SHELXL-97 (Sheldrick, 1997)'
_computing_publication_material 'SHELXL-97 (Sheldrick, 1997)'
_computing_structure_refinement 'SHELXL-97 (Sheldrick, 1997)'
_computing_structure_solution 'SHELXS-97 (Sheldrick, 1997)'
_diffrn_ambient_temperature 150
_diffrn_detector_area_resol_mean 'not relevant'
_diffrn_measured_fraction_theta_full 0.996
_diffrn_measured_fraction_theta_max 0.996
_diffrn_measurement_device_type 'CCD area detector'
_diffrn_measurement_method '\w scans'
_diffrn_radiation_monochromator graphite
_diffrn_radiation_source 'fine-focus sealed tube'
_diffrn_radiation_type MoK\a
_diffrn_radiation_wavelength 0.71073
_diffrn_reflns_av_R_equivalents 0.0283
_diffrn_reflns_av_sigmaI/netI 0.0250
_diffrn_reflns_limit_h_max 12
_diffrn_reflns_limit_h_min -13
_diffrn_reflns_limit_k_max 6
_diffrn_reflns_limit_k_min -6
_diffrn_reflns_limit_l_max 24
_diffrn_reflns_limit_l_min -27
_diffrn_reflns_number 6836
_diffrn_reflns_theta_full 27.49
_diffrn_reflns_theta_max 27.49
_diffrn_reflns_theta_min 1.94
_exptl_absorpt_coefficient_mu 0.149
_exptl_absorpt_correction_T_max 0.99
_exptl_absorpt_correction_T_min 0.93
_exptl_absorpt_correction_type multi-scan
_exptl_absorpt_process_details 'SADABS, Sheldrick, 1996??'
_exptl_crystal_colour colourless
_exptl_crystal_density_diffrn 1.671
_exptl_crystal_density_method 'not measured'
_exptl_crystal_description plate
_exptl_crystal_F_000 528
_exptl_crystal_size_max 0.50
_exptl_crystal_size_mid 0.15
_exptl_crystal_size_min 0.05
_refine_diff_density_max 0.302
_refine_diff_density_min -0.253
_refine_diff_density_rms 0.054
_refine_ls_extinction_method none
_refine_ls_goodness_of_fit_ref 1.062
_refine_ls_hydrogen_treatment refall
_refine_ls_matrix_type full
_refine_ls_number_parameters 195
_refine_ls_number_reflns 2331
_refine_ls_number_restraints 0
_refine_ls_restrained_S_all 1.062
_refine_ls_R_factor_all 0.0541
_refine_ls_R_factor_gt 0.0387
_refine_ls_shift/su_max 0.000
_refine_ls_shift/su_mean 0.000
_refine_ls_structure_factor_coef Fsqd
_refine_ls_weighting_details 'calc w=1/[\s^2^(Fo^2^)+(0.0448P)^2^+0.4786P] where P=(Fo^2^+2Fc^2^)/3'
_refine_ls_weighting_scheme calc
_refine_ls_wR_factor_gt 0.0883
_refine_ls_wR_factor_ref 0.0969
_reflns_number_gt 1875
_reflns_number_total 2331
_reflns_threshold_expression >2sigma(I)
_cod_data_source_file b000205osup1.cif
_cod_data_source_block 00srv092
_cod_original_cell_volume 1022.3(4)
_cod_original_sg_symbol_H-M P2(1)/n
_cod_database_code 7213255

loop_
_symmetry_equiv_pos_as_xyz
'x, y, z'
'-x+1/2, y+1/2, -z+1/2'
'-x, -y, -z'
'x-1/2, -y-1/2, z-1/2'

loop_
_atom_site_label
_atom_site_type_symbol
_atom_site_fract_x
_atom_site_fract_y
_atom_site_fract_z
_atom_site_U_iso_or_equiv
_atom_site_adp_type
_atom_site_occupancy
_atom_site_symmetry_multiplicity
_atom_site_calc_flag
C1 C 0.86353(15) 0.4920(3) 0.19343(7) 0.0190(3) Uani 1 1 d
H1 H 0.8331(19) 0.352(4) 0.2193(9) 0.027(5) Uiso 1 1 d
C2 C 0.98839(15) 0.6076(3) 0.20677(7) 0.0190(3) Uani 1 1 d
N1 N 1.07359(13) 0.4934(3) 0.26000(6) 0.0214(3) Uani 1 1 d
O1 O 1.04489(12) 0.2639(3) 0.28054(6) 0.0285(3) Uani 1 1 d
O2 O 1.16869(11) 0.6333(3) 0.28059(6) 0.0284(3) Uani 1 1 d
C3 C 1.03887(15) 0.8196(3) 0.17104(7) 0.0187(3) Uani 1 1 d
H3 H 1.122(2) 0.893(4) 0.1826(9) 0.026(5) Uiso 1 1 d
C4 C 0.95799(14) 0.9118(3) 0.11931(7) 0.0178(3) Uani 1 1 d
N2 N 1.00763(13) 1.1366(3) 0.07946(6) 0.0205(3) Uani 1 1 d
O3 O 1.11877(11) 1.2298(3) 0.09392(6) 0.0307(3) Uani 1 1 d
O4 O 0.93527(12) 1.2204(3) 0.03458(6) 0.0301(3) Uani 1 1 d
C5 C 0.83226(15) 0.8055(3) 0.10396(7) 0.0175(3) Uani 1 1 d
H5 H 0.7834(19) 0.874(4) 0.0672(9) 0.024(5) Uiso 1 1 d
C6 C 0.78434(14) 0.5945(3) 0.14190(7) 0.0174(3) Uani 1 1 d
C7 C 0.64977(15) 0.4641(3) 0.12760(7) 0.0172(3) Uani 1 1 d
O5 O 0.62850(11) 0.2218(2) 0.14401(6) 0.0234(3) Uani 1 1 d
N3 N 0.55871(12) 0.6239(3) 0.09633(6) 0.0186(3) Uani 1 1 d
H3A H 0.576(2) 0.800(5) 0.0940(10) 0.034(6) Uiso 1 1 d
C8 C 0.42467(15) 0.5171(3) 0.08121(8) 0.0199(3) Uani 1 1 d
H8A H 0.4282(19) 0.384(4) 0.0470(9) 0.027(5) Uiso 1 1 d
H8B H 0.3940(17) 0.418(4) 0.1174(9) 0.021(5) Uiso 1 1 d
C9 C 0.32961(16) 0.7467(4) 0.06335(8) 0.0219(3) Uani 1 1 d
H9A H 0.2374(19) 0.673(4) 0.0541(9) 0.026(5) Uiso 1 1 d
H9B H 0.3317(19) 0.893(4) 0.0961(9) 0.027(5) Uiso 1 1 d
F1 F 0.36597(10) 0.8761(2) 0.00666(5) 0.0296(3) Uani 1 1 d

loop_
_atom_site_aniso_label
_atom_site_aniso_U_11
_atom_site_aniso_U_22
_atom_site_aniso_U_33
_atom_site_aniso_U_23
_atom_site_aniso_U_13
_atom_site_aniso_U_12
C1 0.0194(7) 0.0172(8) 0.0206(7) 0.0000(6) 0.0039(6) 0.0022(6)
C2 0.0177(7) 0.0221(8) 0.0171(7) -0.0012(6) -0.0006(6) 0.0052(6)
N1 0.0192(6) 0.0260(7) 0.0188(6) 0.0001(6) -0.0002(5) 0.0057(6)
O1 0.0314(7) 0.0280(7) 0.0256(6) 0.0070(5) -0.0011(5) 0.0038(5)
O2 0.0205(6) 0.0354(7) 0.0283(6) -0.0007(5) -0.0070(5) 0.0008(5)
C3 0.0148(7) 0.0195(8) 0.0215(7) -0.0035(6) 0.0005(6) 0.0018(6)
C4 0.0166(7) 0.0161(7) 0.0207(7) 0.0006(6) 0.0022(6) 0.0007(6)
N2 0.0168(6) 0.0186(7) 0.0263(7) 0.0002(6) 0.0025(5) -0.0004(5)
O3 0.0194(6) 0.0298(7) 0.0426(7) 0.0075(6) -0.0012(5) -0.0078(5)
O4 0.0257(6) 0.0333(7) 0.0309(6) 0.0134(6) -0.0029(5) -0.0023(5)
C5 0.0161(7) 0.0177(7) 0.0188(7) 0.0000(6) 0.0001(6) 0.0025(6)
C6 0.0141(7) 0.0175(7) 0.0206(7) -0.0006(6) 0.0007(6) 0.0019(6)
C7 0.0171(7) 0.0176(7) 0.0170(7) -0.0002(6) 0.0027(5) -0.0006(6)
O5 0.0211(6) 0.0178(6) 0.0311(6) 0.0045(5) 0.0008(5) -0.0010(5)
N3 0.0148(6) 0.0158(6) 0.0249(7) 0.0019(5) -0.0012(5) -0.0019(5)
C8 0.0161(7) 0.0204(8) 0.0229(8) 0.0019(7) -0.0013(6) -0.0039(6)
C9 0.0168(7) 0.0252(8) 0.0236(8) 0.0033(7) 0.0011(6) -0.0006(6)
F1 0.0256(5) 0.0329(6) 0.0300(5) 0.0121(4) -0.0004(4) -0.0008(4)

loop_
_atom_type_symbol
_atom_type_description
_atom_type_scat_dispersion_real
_atom_type_scat_dispersion_imag
_atom_type_scat_source
C C 0.0033 0.0016 'International Tables Vol C Tables 4.2.6.8 and 6.1.1.4'
H H 0.0000 0.0000 'International Tables Vol C Tables 4.2.6.8 and 6.1.1.4'
N N 0.0061 0.0033 'International Tables Vol C Tables 4.2.6.8 and 6.1.1.4'
O O 0.0106 0.0060 'International Tables Vol C Tables 4.2.6.8 and 6.1.1.4'
F F 0.0171 0.0103 'International Tables Vol C Tables 4.2.6.8 and 6.1.1.4'

loop_
_geom_angle_atom_site_label_1
_geom_angle_atom_site_label_2
_geom_angle_atom_site_label_3
_geom_angle
C2 C1 C6 118.88(15)
C3 C2 C1 123.18(14)
C3 C2 N1 117.95(14)
C1 C2 N1 118.83(15)
O1 N1 O2 124.54(14)
O1 N1 C2 117.55(13)
O2 N1 C2 117.90(14)
C2 C3 C4 116.13(14)
C5 C4 C3 123.20(15)
C5 C4 N2 118.56(13)
C3 C4 N2 118.23(13)
O4 N2 O3 124.17(14)
O4 N2 C4 118.04(13)
O3 N2 C4 117.78(13)
C4 C5 C6 118.77(14)
C1 C6 C5 119.82(14)
C1 C6 C7 118.15(14)
C5 C6 C7 121.99(13)
O5 C7 N3 123.48(14)
O5 C7 C6 120.42(14)
N3 C7 C6 116.10(13)
C7 N3 C8 120.10(13)
N3 C8 C9 111.38(13)
F1 C9 C8 109.89(13)

loop_
_geom_bond_atom_site_label_1
_geom_bond_atom_site_label_2
_geom_bond_distance
C1 C2 1.393(2)
C1 C6 1.396(2)
C2 C3 1.385(2)
C2 N1 1.475(2)
N1 O1 1.2292(19)
N1 O2 1.2309(18)
C3 C4 1.391(2)
C4 C5 1.390(2)
C4 N2 1.477(2)
N2 O4 1.2248(18)
N2 O3 1.2309(17)
C5 C6 1.398(2)
C6 C7 1.512(2)
C7 O5 1.2409(19)
C7 N3 1.341(2)
N3 C8 1.4662(19)
C8 C9 1.499(2)
C9 F1 1.4128(19)
